data_4301383
loop_
_publ_author_name
'Susan E. Latturner'
'Daniel Bilc'
'S. D. Mahanti'
'Mercouri G. Kanatzidis'

_publ_section_title
;
R3Au6+xAl26T (R = Ca, Sr, Eu, Yb; T = Early Transition Metal): a Large
Family of Compounds with a Stuffed BaHg11 Structure Type Grown from Aluminum
Flux
;
_journal_name_full 'Inorganic Chemistry'
_journal_page_first 1346
_journal_page_last 1355
_journal_paper_doi 10.1021/ic801095v
_journal_volume 48
_journal_year 2009
_chemical_formula_sum 'Al24.9 Au7.1 Eu3 Re'
_chemical_formula_weight 2712.34
_chemical_name_systematic
; 
 ? 
;
_space_group_IT_number 221
_symmetry_cell_setting cubic
_symmetry_space_group_name_Hall '-P 4 2 3'
_symmetry_space_group_name_H-M 'P m -3 m'
_atom_sites_solution_primary direct
_atom_sites_solution_secondary difmap
_audit_creation_method SHELXL-97
_cell_angle_alpha 90.00
_cell_angle_beta 90.00
_cell_angle_gamma 90.00
_cell_formula_units_Z 1
_cell_length_a 8.5836(6)
_cell_length_b 8.5836(6)
_cell_length_c 8.5836(6)
_cell_measurement_reflns_used 3839
_cell_measurement_temperature 293(2)
_cell_measurement_theta_max 27.69
_cell_measurement_theta_min 2.37
_cell_volume 632.42(8)
_computing_cell_refinement 'Bruker SAINT software (Bruker, 1999)'
_computing_data_collection 'Bruker SMART software (Bruker, 1997)'
_computing_data_reduction 'Bruker SAINT software (Bruker, 1999)'
_computing_structure_refinement 'SHELXL-97 (Sheldrick, 1997)'
_computing_structure_solution 'SHELXS-97 (Sheldrick, 1990)'
_diffrn_ambient_temperature 293(2)
_diffrn_measured_fraction_theta_full 1.000
_diffrn_measured_fraction_theta_max 1.000
_diffrn_measurement_device_type 'CCD area detector (Bruker AXS)'
_diffrn_measurement_method 'phi and omega scans'
_diffrn_radiation_monochromator graphite
_diffrn_radiation_source 'fine-focus sealed tube'
_diffrn_radiation_type MoK\a
_diffrn_radiation_wavelength 0.71073
_diffrn_reflns_av_R_equivalents 0.0596
_diffrn_reflns_av_sigmaI/netI 0.0233
_diffrn_reflns_limit_h_max 11
_diffrn_reflns_limit_h_min -10
_diffrn_reflns_limit_k_max 11
_diffrn_reflns_limit_k_min -10
_diffrn_reflns_limit_l_max 8
_diffrn_reflns_limit_l_min -11
_diffrn_reflns_number 3839
_diffrn_reflns_theta_full 27.69
_diffrn_reflns_theta_max 27.69
_diffrn_reflns_theta_min 2.37
_exptl_absorpt_coefficient_mu 53.944
_exptl_absorpt_correction_type multi-scan
_exptl_absorpt_process_details SADABS
_exptl_crystal_colour silver
_exptl_crystal_density_diffrn 7.122
_exptl_crystal_density_method 'not measured'
_exptl_crystal_description spheroid
_exptl_crystal_F_000 1149
_exptl_crystal_size_max 0.05
_exptl_crystal_size_mid 0.05
_exptl_crystal_size_min 0.04
_refine_diff_density_max 1.235
_refine_diff_density_min -0.728
_refine_diff_density_rms 0.182
_refine_ls_extinction_coef 0.00439(19)
_refine_ls_extinction_expression Fc^*^=kFc[1+0.001xFc^2^\l^3^/sin(2\q)]^-1/4^
_refine_ls_extinction_method SHELXL
_refine_ls_goodness_of_fit_ref 1.048
_refine_ls_matrix_type full
_refine_ls_number_parameters 24
_refine_ls_number_reflns 193
_refine_ls_number_restraints 0
_refine_ls_restrained_S_all 1.048
_refine_ls_R_factor_all 0.0206
_refine_ls_R_factor_gt 0.0178
_refine_ls_shift/su_max 0.504
_refine_ls_shift/su_mean 0.030
_refine_ls_structure_factor_coef Fsqd
_refine_ls_weighting_details 'calc w=1/[\s^2^(Fo^2^)+(0.0153P)^2^+0.0000P] where P=(Fo^2^+2Fc^2^)/3'
_refine_ls_weighting_scheme calc
_refine_ls_wR_factor_gt 0.0319
_refine_ls_wR_factor_ref 0.0322
_reflns_number_gt 176
_reflns_number_total 193
_reflns_threshold_expression >2sigma(I)
_cod_data_source_file ic801095v_si_001_12.cif
_cod_data_source_block 4sl82b
_cod_original_formula_sum 'Al24.90 Au7.10 Eu3 Re'
_cod_database_code 4301383

loop_
_symmetry_equiv_pos_as_xyz
'x, y, z'
'-x, -y, z'
'-x, y, -z'
'x, -y, -z'
'z, x, y'
'z, -x, -y'
'-z, -x, y'
'-z, x, -y'
'y, z, x'
'-y, z, -x'
'y, -z, -x'
'-y, -z, x'
'y, x, -z'
'-y, -x, -z'
'y, -x, z'
'-y, x, z'
'x, z, -y'
'-x, z, y'
'-x, -z, -y'
'x, -z, y'
'z, y, -x'
'z, -y, x'
'-z, y, x'
'-z, -y, -x'
'-x, -y, -z'
'x, y, -z'
'x, -y, z'
'-x, y, z'
'-z, -x, -y'
'-z, x, y'
'z, x, -y'
'z, -x, y'
'-y, -z, -x'
'y, -z, x'
'-y, z, x'
'y, z, -x'
'-y, -x, z'
'y, x, z'
'-y, x, -z'
'y, -x, -z'
'-x, -z, y'
'x, -z, -y'
'x, z, y'
'-x, z, -y'
'-z, -y, x'
'-z, y, -x'
'z, -y, -x'
'z, y, x'

loop_
_atom_site_label
_atom_site_type_symbol
_atom_site_fract_x
_atom_site_fract_y
_atom_site_fract_z
_atom_site_U_iso_or_equiv
_atom_site_adp_type
_atom_site_occupancy
_atom_site_symmetry_multiplicity
_atom_site_calc_flag
_atom_site_refinement_flags
_atom_site_disorder_assembly
_atom_site_disorder_group
Re1 Re 0.5000 0.5000 0.5000 0.0049(3) Uani 1 48 d S . .
Eu1 Eu 0.5000 0.0000 0.0000 0.0086(2) Uani 1 16 d S . .
Au2 Au 0.0000 0.3395(7) 0.3395(7) 0.0102(6) Uani 0.509(2) 4 d SP . .
Al2 Al 0.0000 0.356(5) 0.356(5) 0.008(7) Uani 0.491(2) 4 d SP . .
Au3 Au 0.16803(14) 0.16803(14) 0.16803(14) 0.0172(7) Uani 0.120(2) 6 d SP . .
Al3 Al 0.16803(14) 0.16803(14) 0.16803(14) 0.0172(7) Uani 0.88 6 d SP . .
Al1 Al 0.5000 0.2709(2) 0.2709(2) 0.0097(6) Uani 1 4 d S . .
Au1 Au 0.0000 0.0000 0.0000 0.00(6) Uiso 0.005(4) 48 d SP . .

loop_
_atom_site_aniso_label
_atom_site_aniso_U_11
_atom_site_aniso_U_22
_atom_site_aniso_U_33
_atom_site_aniso_U_23
_atom_site_aniso_U_13
_atom_site_aniso_U_12
Re1 0.0049(3) 0.0049(3) 0.0049(3) 0.000 0.000 0.000
Eu1 0.0117(5) 0.0071(3) 0.0071(3) 0.000 0.000 0.000
Au2 0.0099(7) 0.0099(7) 0.0107(9) 0.000 0.000 -0.0002(6)
Al2 0.011(11) 0.011(11) 0.000(6) 0.000 0.000 0.014(13)
Au3 0.0172(7) 0.0172(7) 0.0172(7) 0.0073(5) 0.0073(5) 0.0073(5)
Al3 0.0172(7) 0.0172(7) 0.0172(7) 0.0073(5) 0.0073(5) 0.0073(5)
Al1 0.0107(13) 0.0093(8) 0.0093(8) -0.0013(10) 0.000 0.000

loop_
_atom_type_symbol
_atom_type_description
_atom_type_scat_dispersion_real
_atom_type_scat_dispersion_imag
_atom_type_scat_source
Al Al 0.0645 0.0514 'International Tables Vol C Tables 4.2.6.8 and 6.1.1.4'
Eu Eu -0.1578 3.6682 'International Tables Vol C Tables 4.2.6.8 and 6.1.1.4'
Re Re -1.0185 7.2310 'International Tables Vol C Tables 4.2.6.8 and 6.1.1.4'
Au Au -2.0133 8.8022 'International Tables Vol C Tables 4.2.6.8 and 6.1.1.4'

loop_
_geom_angle_atom_site_label_1
_geom_angle_atom_site_label_2
_geom_angle_atom_site_label_3
_geom_angle
_geom_angle_site_symmetry_1
_geom_angle_site_symmetry_3
_geom_angle_publ_flag
Al1 Re1 Al1 60.0 33_666 29_666 ?
Al1 Re1 Al1 60.0 33_666 25_666 ?
Al1 Re1 Al1 60.0 29_666 25_666 ?
Al1 Re1 Al1 120.0 33_666 . ?
Al1 Re1 Al1 120.0 29_666 . ?
Al1 Re1 Al1 180.0 25_666 . ?
Al1 Re1 Al1 180.0 33_666 9 ?
Al1 Re1 Al1 120.0 29_666 9 ?
Al1 Re1 Al1 120.0 25_666 9 ?
Al1 Re1 Al1 60.0 . 9 ?
Al1 Re1 Al1 120.0 33_666 5 ?
Al1 Re1 Al1 180.0 29_666 5 ?
Al1 Re1 Al1 120.0 25_666 5 ?
Al1 Re1 Al1 60.0 . 5 ?
Al1 Re1 Al1 60.0 9 5 ?
Al1 Re1 Al1 90.0 33_666 34_565 ?
Al1 Re1 Al1 120.0 29_666 34_565 ?
Al1 Re1 Al1 60.0 25_666 34_565 ?
Al1 Re1 Al1 120.0 . 34_565 ?
Al1 Re1 Al1 90.0 9 34_565 ?
Al1 Re1 Al1 60.0 5 34_565 ?
Al1 Re1 Al1 120.0 33_666 6_566 ?
Al1 Re1 Al1 90.0 29_666 6_566 ?
Al1 Re1 Al1 60.0 25_666 6_566 ?
Al1 Re1 Al1 120.0 . 6_566 ?
Al1 Re1 Al1 60.0 9 6_566 ?
Al1 Re1 Al1 90.0 5 6_566 ?
Al1 Re1 Al1 60.0 34_565 6_566 ?
Al1 Re1 Al1 60.0 33_666 30_655 ?
Al1 Re1 Al1 90.0 29_666 30_655 ?
Al1 Re1 Al1 120.0 25_666 30_655 ?
Al1 Re1 Al1 60.0 . 30_655 ?
Al1 Re1 Al1 120.0 9 30_655 ?
Al1 Re1 Al1 90.0 5 30_655 ?
Al1 Re1 Al1 120.0 34_565 30_655 ?
Al1 Re1 Al1 180.0 6_566 30_655 ?
Al1 Re1 Al1 60.0 33_666 2_665 ?
Al1 Re1 Al1 120.0 29_666 2_665 ?
Al1 Re1 Al1 90.0 25_666 2_665 ?
Al1 Re1 Al1 90.0 . 2_665 ?
Al1 Re1 Al1 120.0 9 2_665 ?
Al1 Re1 Al1 60.0 5 2_665 ?
Al1 Re1 Al1 60.0 34_565 2_665 ?
Al1 Re1 Al1 120.0 6_566 2_665 ?
Al1 Re1 Al1 60.0 30_655 2_665 ?
Al1 Re1 Al1 120.0 33_666 26_556 ?
Al1 Re1 Al1 60.0 29_666 26_556 ?
Al1 Re1 Al1 90.0 25_666 26_556 ?
Al1 Re1 Al1 90.0 . 26_556 ?
Al1 Re1 Al1 60.0 9 26_556 ?
Al1 Re1 Al1 120.0 5 26_556 ?
Al1 Re1 Al1 120.0 34_565 26_556 ?
Al1 Re1 Al1 60.0 6_566 26_556 ?
Al1 Re1 Al1 120.0 30_655 26_556 ?
Al1 Re1 Al1 180.00(5) 2_665 26_556 ?
Al1 Re1 Al1 90.0 33_666 10_656 ?
Al1 Re1 Al1 60.0 29_666 10_656 ?
Al1 Re1 Al1 120.0 25_666 10_656 ?
Al1 Re1 Al1 60.0 . 10_656 ?
Al1 Re1 Al1 90.0 9 10_656 ?
Al1 Re1 Al1 120.0 5 10_656 ?
Al1 Re1 Al1 180.0 34_565 10_656 ?
Al1 Re1 Al1 120.0 6_566 10_656 ?
Al1 Re1 Al1 60.0 30_655 10_656 ?
Al1 Re1 Al1 120.0 2_665 10_656 ?
Al1 Re1 Al1 60.0 26_556 10_656 ?
Au2 Eu1 Au2 180.00(9) 35_655 11 ?
Au2 Eu1 Au2 100.53(11) 35_655 27 ?
Au2 Eu1 Au2 79.47(11) 11 27 ?
Au2 Eu1 Au2 79.47(11) 35_655 3_655 ?
Au2 Eu1 Au2 100.53(11) 11 3_655 ?
Au2 Eu1 Au2 180.00(9) 27 3_655 ?
Au2 Eu1 Au2 100.53(11) 35_655 . ?
Au2 Eu1 Au2 79.47(11) 11 . ?
Au2 Eu1 Au2 129.4(3) 27 . ?
Au2 Eu1 Au2 50.6(3) 3_655 . ?
Au2 Eu1 Au2 129.4(3) 35_655 33_655 ?
Au2 Eu1 Au2 50.6(3) 11 33_655 ?
Au2 Eu1 Au2 100.53(11) 27 33_655 ?
Au2 Eu1 Au2 79.47(11) 3_655 33_655 ?
Au2 Eu1 Au2 100.53(11) . 33_655 ?
Au2 Eu1 Au2 79.47(11) 35_655 25_655 ?
Au2 Eu1 Au2 100.53(11) 11 25_655 ?
Au2 Eu1 Au2 50.6(3) 27 25_655 ?
Au2 Eu1 Au2 129.4(3) 3_655 25_655 ?
Au2 Eu1 Au2 180.00(18) . 25_655 ?
Au2 Eu1 Au2 79.47(11) 33_655 25_655 ?
Au2 Eu1 Au2 50.6(3) 35_655 9 ?
Au2 Eu1 Au2 129.4(3) 11 9 ?
Au2 Eu1 Au2 79.47(11) 27 9 ?
Au2 Eu1 Au2 100.53(11) 3_655 9 ?
Au2 Eu1 Au2 79.47(11) . 9 ?
Au2 Eu1 Au2 180.00(18) 33_655 9 ?
Au2 Eu1 Au2 100.53(11) 25_655 9 ?
Au2 Eu1 Al1 50.27(5) 35_655 . ?
Au2 Eu1 Al1 129.73(5) 11 . ?
Au2 Eu1 Al1 129.73(5) 27 . ?
Au2 Eu1 Al1 50.27(5) 3_655 . ?
Au2 Eu1 Al1 50.27(5) . . ?
Au2 Eu1 Al1 129.73(5) 33_655 . ?
Au2 Eu1 Al1 129.73(5) 25_655 . ?
Au2 Eu1 Al1 50.27(5) 9 . ?
Au2 Eu1 Al1 129.73(5) 35_655 25_655 ?
Au2 Eu1 Al1 50.27(5) 11 25_655 ?
Au2 Eu1 Al1 50.27(5) 27 25_655 ?
Au2 Eu1 Al1 129.73(5) 3_655 25_655 ?
Au2 Eu1 Al1 129.73(5) . 25_655 ?
Au2 Eu1 Al1 50.27(5) 33_655 25_655 ?
Au2 Eu1 Al1 50.27(5) 25_655 25_655 ?
Au2 Eu1 Al1 129.73(5) 9 25_655 ?
Al1 Eu1 Al1 180.00(4) . 25_655 ?
Au2 Eu1 Al1 129.73(5) 35_655 26 ?
Au2 Eu1 Al1 50.27(5) 11 26 ?
Au2 Eu1 Al1 129.73(5) 27 26 ?
Au2 Eu1 Al1 50.27(5) 3_655 26 ?
Au2 Eu1 Al1 50.27(5) . 26 ?
Au2 Eu1 Al1 50.27(5) 33_655 26 ?
Au2 Eu1 Al1 129.73(5) 25_655 26 ?
Au2 Eu1 Al1 129.73(5) 9 26 ?
Al1 Eu1 Al1 90.0 . 26 ?
Al1 Eu1 Al1 90.0 25_655 26 ?
Au2 Eu1 Al1 50.27(5) 35_655 2_655 ?
Au2 Eu1 Al1 129.73(5) 11 2_655 ?
Au2 Eu1 Al1 50.27(5) 27 2_655 ?
Au2 Eu1 Al1 129.73(5) 3_655 2_655 ?
Au2 Eu1 Al1 129.73(5) . 2_655 ?
Au2 Eu1 Al1 129.73(5) 33_655 2_655 ?
Au2 Eu1 Al1 50.27(5) 25_655 2_655 ?
Au2 Eu1 Al1 50.27(5) 9 2_655 ?
Al1 Eu1 Al1 90.0 . 2_655 ?
Al1 Eu1 Al1 90.0 25_655 2_655 ?
Al1 Eu1 Al1 180.0 26 2_655 ?
Al3 Au2 Au3 0.0 26 26 ?
Al3 Au2 Au3 69.4(2) 26 . ?
Au3 Au2 Au3 69.4(2) 26 . ?
Al3 Au2 Al2 127.8(7) 26 27_565 ?
Au3 Au2 Al2 127.8(7) 26 27_565 ?
Au3 Au2 Al2 127.8(7) . 27_565 ?
Al3 Au2 Al2 127.8(7) 26 3_655 ?
Au3 Au2 Al2 127.8(7) 26 3_655 ?
Au3 Au2 Al2 127.8(7) . 3_655 ?
Al2 Au2 Al2 84(2) 27_565 3_655 ?
Al3 Au2 Au2 125.53(6) 26 3_655 ?
Au3 Au2 Au2 125.53(6) 26 3_655 ?
Au3 Au2 Au2 125.53(6) . 3_655 ?
Al2 Au2 Au2 86.8(10) 27_565 3_655 ?
Al2 Au2 Au2 3.2(10) 3_655 3_655 ?
Al3 Au2 Au2 125.53(6) 26 27_565 ?
Au3 Au2 Au2 125.53(6) 26 27_565 ?
Au3 Au2 Au2 125.53(6) . 27_565 ?
Al2 Au2 Au2 3.2(10) 27_565 27_565 ?
Al2 Au2 Au2 86.8(10) 3_655 27_565 ?
Au2 Au2 Au2 90.0 3_655 27_565 ?
Al3 Au2 Al1 130.1(2) 26 5 ?
Au3 Au2 Al1 130.1(2) 26 5 ?
Au3 Au2 Al1 71.76(8) . 5 ?
Al2 Au2 Al1 60.94(17) 27_565 5 ?
Al2 Au2 Al1 100.7(7) 3_655 5 ?
Au2 Au2 Al1 102.28(13) 3_655 5 ?
Au2 Au2 Al1 60.12(12) 27_565 5 ?
Al3 Au2 Al1 130.1(2) 26 . ?
Au3 Au2 Al1 130.1(2) 26 . ?
Au3 Au2 Al1 71.76(8) . . ?
Al2 Au2 Al1 100.7(7) 27_565 . ?
Al2 Au2 Al1 60.94(17) 3_655 . ?
Au2 Au2 Al1 60.12(12) 3_655 . ?
Au2 Au2 Al1 102.28(13) 27_565 . ?
Al1 Au2 Al1 60.35(9) 5 . ?
Al3 Au2 Al1 71.76(8) 26 6_565 ?
Au3 Au2 Al1 71.76(8) 26 6_565 ?
Au3 Au2 Al1 130.1(2) . 6_565 ?
Al2 Au2 Al1 60.94(17) 27_565 6_565 ?
Al2 Au2 Al1 100.7(7) 3_655 6_565 ?
Au2 Au2 Al1 102.28(13) 3_655 6_565 ?
Au2 Au2 Al1 60.12(12) 27_565 6_565 ?
Al1 Au2 Al1 114.41(12) 5 6_565 ?
Al1 Au2 Al1 156.7(3) . 6_565 ?
Al3 Au2 Al1 71.76(8) 26 26 ?
Au3 Au2 Al1 71.76(8) 26 26 ?
Au3 Au2 Al1 130.1(2) . 26 ?
Al2 Au2 Al1 100.7(7) 27_565 26 ?
Al2 Au2 Al1 60.94(17) 3_655 26 ?
Au2 Au2 Al1 60.12(12) 3_655 26 ?
Au2 Au2 Al1 102.28(13) 27_565 26 ?
Al1 Au2 Al1 156.7(3) 5 26 ?
Al1 Au2 Al1 114.41(12) . 26 ?
Al1 Au2 Al1 60.35(9) 6_565 26 ?
Al2 Al2 Al2 90.0 27_565 3_655 ?
Al2 Al2 Au2 3.2(10) 27_565 27_565 ?
Al2 Al2 Au2 93.2(10) 3_655 27_565 ?
Al2 Al2 Au2 93.2(10) 27_565 3_655 ?
Al2 Al2 Au2 3.2(10) 3_655 3_655 ?
Au2 Al2 Au2 96(2) 27_565 3_655 ?
Al2 Al2 Al3 126.7(3) 27_565 26 ?
Al2 Al2 Al3 126.7(3) 3_655 26 ?
Au2 Al2 Al3 124.3(5) 27_565 26 ?
Au2 Al2 Al3 124.3(5) 3_655 26 ?
Al2 Al2 Au3 126.7(3) 27_565 26 ?
Al2 Al2 Au3 126.7(3) 3_655 26 ?
Au2 Al2 Au3 124.3(5) 27_565 26 ?
Au2 Al2 Au3 124.3(5) 3_655 26 ?
Al3 Al2 Au3 0.000(2) 26 26 ?
Al2 Al2 Au3 126.7(3) 27_565 . ?
Al2 Al2 Au3 126.7(3) 3_655 . ?
Au2 Al2 Au3 124.3(5) 27_565 . ?
Au2 Al2 Au3 124.3(5) 3_655 . ?
Al3 Al2 Au3 64.5(13) 26 . ?
Au3 Al2 Au3 64.5(13) 26 . ?
Al2 Al2 Al1 63.2(9) 27_565 5 ?
Al2 Al2 Al1 105.6(9) 3_655 5 ?
Au2 Al2 Al1 62.2(5) 27_565 5 ?
Au2 Al2 Al1 107.0(14) 3_655 5 ?
Al3 Al2 Al1 124.3(16) 26 5 ?
Au3 Al2 Al1 124.3(16) 26 5 ?
Au3 Al2 Al1 69.8(6) . 5 ?
Al2 Al2 Al1 105.6(9) 27_565 . ?
Al2 Al2 Al1 63.2(9) 3_655 . ?
Au2 Al2 Al1 107.0(14) 27_565 . ?
Au2 Al2 Al1 62.2(5) 3_655 . ?
Al3 Al2 Al1 124.3(16) 26 . ?
Au3 Al2 Al1 124.3(16) 26 . ?
Au3 Al2 Al1 69.8(6) . . ?
Al1 Al2 Al1 61.2(2) 5 . ?
Al2 Al2 Al1 63.2(9) 27_565 6_565 ?
Al2 Al2 Al1 105.6(9) 3_655 6_565 ?
Au2 Al2 Al1 62.2(5) 27_565 6_565 ?
Au2 Al2 Al1 107.0(14) 3_655 6_565 ?
Al3 Al2 Al1 69.8(6) 26 6_565 ?
Au3 Al2 Al1 69.8(6) 26 6_565 ?
Au3 Al2 Al1 124.3(16) . 6_565 ?
Al1 Al2 Al1 116.6(5) 5 6_565 ?
Al1 Al2 Al1 165(2) . 6_565 ?
Al2 Al2 Al1 105.6(9) 27_565 26 ?
Al2 Al2 Al1 63.2(9) 3_655 26 ?
Au2 Al2 Al1 107.0(14) 27_565 26 ?
Au2 Al2 Al1 62.2(5) 3_655 26 ?
Al3 Al2 Al1 69.8(6) 26 26 ?
Au3 Al2 Al1 69.8(6) 26 26 ?
Au3 Al2 Al1 124.3(16) . 26 ?
Al1 Al2 Al1 165(2) 5 26 ?
Al1 Al2 Al1 116.6(5) . 26 ?
Al1 Al2 Al1 61.2(2) 6_565 26 ?
Au1 Au3 Au2 110.01(11) . 9 ?
Au1 Au3 Au2 110.01(11) . . ?
Au2 Au3 Au2 108.93(12) 9 . ?
Au1 Au3 Au2 110.01(11) . 5 ?
Au2 Au3 Au2 108.93(12) 9 5 ?
Au2 Au3 Au2 108.93(12) . 5 ?
Au1 Au3 Al2 112.5(6) . 9 ?
Au2 Au3 Al2 2.5(8) 9 9 ?
Au2 Au3 Al2 107.7(3) . 9 ?
Au2 Au3 Al2 107.7(3) 5 9 ?
Au1 Au3 Al2 112.5(6) . 5 ?
Au2 Au3 Al2 107.7(3) 9 5 ?
Au2 Au3 Al2 107.7(3) . 5 ?
Au2 Au3 Al2 2.5(8) 5 5 ?
Al2 Au3 Al2 106.3(7) 9 5 ?
Au1 Au3 Al2 112.5(6) . . ?
Au2 Au3 Al2 107.7(3) 9 . ?
Au2 Au3 Al2 2.5(8) . . ?
Au2 Au3 Al2 107.7(3) 5 . ?
Al2 Au3 Al2 106.3(7) 9 . ?
Al2 Au3 Al2 106.3(7) 5 . ?
Au1 Au3 Al3 54.7 . 28 ?
Au2 Au3 Al3 125.53(6) 9 28 ?
Au2 Au3 Al3 125.53(6) . 28 ?
Au2 Au3 Al3 55.28(11) 5 28 ?
Al2 Au3 Al3 126.7(3) 9 28 ?
Al2 Au3 Al3 57.7(6) 5 28 ?
Al2 Au3 Al3 126.7(3) . 28 ?
Au1 Au3 Al3 54.7 . 27 ?
Au2 Au3 Al3 55.28(11) 9 27 ?
Au2 Au3 Al3 125.53(6) . 27 ?
Au2 Au3 Al3 125.53(6) 5 27 ?
Al2 Au3 Al3 57.7(6) 9 27 ?
Al2 Au3 Al3 126.7(3) 5 27 ?
Al2 Au3 Al3 126.7(3) . 27 ?
Al3 Au3 Al3 90.0 28 27 ?
Au1 Au3 Al3 54.7 . 26 ?
Au2 Au3 Al3 125.53(6) 9 26 ?
Au2 Au3 Al3 55.28(11) . 26 ?
Au2 Au3 Al3 125.53(6) 5 26 ?
Al2 Au3 Al3 126.7(3) 9 26 ?
Al2 Au3 Al3 126.7(3) 5 26 ?
Al2 Au3 Al3 57.7(6) . 26 ?
Al3 Au3 Al3 90.0 28 26 ?
Al3 Au3 Al3 90.0 27 26 ?
Au1 Au3 Au3 54.7 . 28 ?
Au2 Au3 Au3 125.53(6) 9 28 ?
Au2 Au3 Au3 125.53(6) . 28 ?
Au2 Au3 Au3 55.28(11) 5 28 ?
Al2 Au3 Au3 126.7(3) 9 28 ?
Al2 Au3 Au3 57.7(6) 5 28 ?
Al2 Au3 Au3 126.7(3) . 28 ?
Al3 Au3 Au3 0.00(9) 28 28 ?
Al3 Au3 Au3 90.0 27 28 ?
Al3 Au3 Au3 90.0 26 28 ?
Au1 Au3 Au3 54.7 . 27 ?
Au2 Au3 Au3 55.28(11) 9 27 ?
Au2 Au3 Au3 125.53(6) . 27 ?
Au2 Au3 Au3 125.53(6) 5 27 ?
Al2 Au3 Au3 57.7(6) 9 27 ?
Al2 Au3 Au3 126.7(3) 5 27 ?
Al2 Au3 Au3 126.7(3) . 27 ?
Al3 Au3 Au3 90.0 28 27 ?
Al3 Au3 Au3 0.00(9) 27 27 ?
Al3 Au3 Au3 90.0 26 27 ?
Au3 Au3 Au3 90.0 28 27 ?
Al2 Al1 Al2 105(2) . 9 ?
Al2 Al1 Al2 131.3(12) . 35_655 ?
Al2 Al1 Al2 53.7(17) 9 35_655 ?
Al2 Al1 Al2 53.7(17) . 3_655 ?
Al2 Al1 Al2 131.3(12) 9 3_655 ?
Al2 Al1 Al2 105(2) 35_655 3_655 ?
Al2 Al1 Au2 4.2(13) . . ?
Al2 Al1 Au2 100.5(10) 9 . ?
Al2 Al1 Au2 129.1(4) 35_655 . ?
Al2 Al1 Au2 56.8(7) 3_655 . ?
Al2 Al1 Au2 100.5(10) . 9 ?
Al2 Al1 Au2 4.2(13) 9 9 ?
Al2 Al1 Au2 56.8(7) 35_655 9 ?
Al2 Al1 Au2 129.1(4) 3_655 9 ?
Au2 Al1 Au2 96.3(3) . 9 ?
Al2 Al1 Au2 129.1(4) . 35_655 ?
Al2 Al1 Au2 56.8(7) 9 35_655 ?
Al2 Al1 Au2 4.2(13) 35_655 35_655 ?
Al2 Al1 Au2 100.5(10) 3_655 35_655 ?
Au2 Al1 Au2 127.28(18) . 35_655 ?
Au2 Al1 Au2 59.8(2) 9 35_655 ?
Al2 Al1 Au2 56.8(7) . 3_655 ?
Al2 Al1 Au2 129.1(4) 9 3_655 ?
Al2 Al1 Au2 100.5(10) 35_655 3_655 ?
Al2 Al1 Au2 4.2(13) 3_655 3_655 ?
Au2 Al1 Au2 59.8(2) . 3_655 ?
Au2 Al1 Au2 127.28(18) 9 3_655 ?
Au2 Al1 Au2 96.3(3) 35_655 3_655 ?
Al2 Al1 Al1 157.1(12) . 10_656 ?
Al2 Al1 Al1 97.5(12) 9 10_656 ?
Al2 Al1 Al1 59.41(10) 35_655 10_656 ?
Al2 Al1 Al1 106.4(7) 3_655 10_656 ?
Au2 Al1 Al1 161.20(16) . 10_656 ?
Au2 Al1 Al1 101.64(16) 9 10_656 ?
Au2 Al1 Al1 59.82(5) 35_655 10_656 ?
Au2 Al1 Al1 104.01(10) 3_655 10_656 ?
Al2 Al1 Al1 97.5(12) . 30_655 ?
Al2 Al1 Al1 157.1(12) 9 30_655 ?
Al2 Al1 Al1 106.4(7) 35_655 30_655 ?
Al2 Al1 Al1 59.41(10) 3_655 30_655 ?
Au2 Al1 Al1 101.64(16) . 30_655 ?
Au2 Al1 Al1 161.20(16) 9 30_655 ?
Au2 Al1 Al1 104.01(10) 35_655 30_655 ?
Au2 Al1 Al1 59.82(5) 3_655 30_655 ?
Al1 Al1 Al1 60.0 10_656 30_655 ?
Al2 Al1 Re1 114.3(6) . . ?
Al2 Al1 Re1 114.3(6) 9 . ?
Al2 Al1 Re1 114.3(6) 35_655 . ?
Al2 Al1 Re1 114.3(6) 3_655 . ?
Au2 Al1 Re1 116.36(9) . . ?
Au2 Al1 Re1 116.36(9) 9 . ?
Au2 Al1 Re1 116.36(9) 35_655 . ?
Au2 Al1 Re1 116.36(9) 3_655 . ?
Al1 Al1 Re1 60.0 10_656 . ?
Al1 Al1 Re1 60.0 30_655 . ?
Al2 Al1 Al1 106.4(7) . 9 ?
Al2 Al1 Al1 59.41(10) 9 9 ?
Al2 Al1 Al1 97.5(12) 35_655 9 ?
Al2 Al1 Al1 157.1(12) 3_655 9 ?
Au2 Al1 Al1 104.01(10) . 9 ?
Au2 Al1 Al1 59.82(5) 9 9 ?
Au2 Al1 Al1 101.64(16) 35_655 9 ?
Au2 Al1 Al1 161.20(16) 3_655 9 ?
Al1 Al1 Al1 90.0 10_656 9 ?
Al1 Al1 Al1 120.0 30_655 9 ?
Re1 Al1 Al1 60.0 . 9 ?
Al3 Au1 Au3 0.00(9) 25 25 ?
Al3 Au1 Au3 180.00(9) 25 . ?
Au3 Au1 Au3 180.00(9) 25 . ?
Al3 Au1 Al3 109.5 25 28 ?
Au3 Au1 Al3 109.5 25 28 ?
Au3 Au1 Al3 70.5 . 28 ?
Al3 Au1 Au3 109.5 25 26 ?
Au3 Au1 Au3 109.5 25 26 ?
Au3 Au1 Au3 70.5 . 26 ?
Al3 Au1 Au3 109.5 28 26 ?
Al3 Au1 Au3 70.5 25 3 ?
Au3 Au1 Au3 70.5 25 3 ?
Au3 Au1 Au3 109.5 . 3 ?
Al3 Au1 Au3 70.5 28 3 ?
Au3 Au1 Au3 70.5 26 3 ?
Al3 Au1 Au3 109.5 25 27 ?
Au3 Au1 Au3 109.5 25 27 ?
Au3 Au1 Au3 70.5 . 27 ?
Al3 Au1 Au3 109.5 28 27 ?
Au3 Au1 Au3 109.5 26 27 ?
Au3 Au1 Au3 180.00(13) 3 27 ?
Al3 Au1 Au3 70.5 25 4 ?
Au3 Au1 Au3 70.5 25 4 ?
Au3 Au1 Au3 109.5 . 4 ?
Al3 Au1 Au3 180.00(9) 28 4 ?
Au3 Au1 Au3 70.5 26 4 ?
Au3 Au1 Au3 109.5 3 4 ?
Au3 Au1 Au3 70.5 27 4 ?
Al3 Au1 Au3 109.5 25 28 ?
Au3 Au1 Au3 109.5 25 28 ?
Au3 Au1 Au3 70.5 . 28 ?
Al3 Au1 Au3 0.00(9) 28 28 ?
Au3 Au1 Au3 109.5 26 28 ?
Au3 Au1 Au3 70.5 3 28 ?
Au3 Au1 Au3 109.5 27 28 ?
Au3 Au1 Au3 180.00(9) 4 28 ?
Al3 Au1 Au3 70.5 25 2 ?
Au3 Au1 Au3 70.5 25 2 ?
Au3 Au1 Au3 109.5 . 2 ?
Al3 Au1 Au3 70.5 28 2 ?
Au3 Au1 Au3 180.00(13) 26 2 ?
Au3 Au1 Au3 109.5 3 2 ?
Au3 Au1 Au3 70.5 27 2 ?
Au3 Au1 Au3 109.5 4 2 ?
Au3 Au1 Au3 70.5 28 2 ?
Al3 Au1 Al3 70.5 25 2 ?
Au3 Au1 Al3 70.5 25 2 ?
Au3 Au1 Al3 109.5 . 2 ?
Al3 Au1 Al3 70.5 28 2 ?
Au3 Au1 Al3 180.00(13) 26 2 ?
Au3 Au1 Al3 109.5 3 2 ?
Au3 Au1 Al3 70.5 27 2 ?
Au3 Au1 Al3 109.5 4 2 ?
Au3 Au1 Al3 70.5 28 2 ?
Au3 Au1 Al3 0.00(13) 2 2 ?

loop_
_geom_bond_atom_site_label_1
_geom_bond_atom_site_label_2
_geom_bond_distance
_geom_bond_site_symmetry_2
_geom_bond_publ_flag
Re1 Al1 2.781(2) 33_666 ?
Re1 Al1 2.781(2) 29_666 ?
Re1 Al1 2.781(2) 25_666 ?
Re1 Al1 2.781(2) . ?
Re1 Al1 2.781(2) 9 ?
Re1 Al1 2.781(2) 5 ?
Re1 Al1 2.781(2) 34_565 ?
Re1 Al1 2.781(2) 6_566 ?
Re1 Al1 2.781(2) 30_655 ?
Re1 Al1 2.781(2) 2_665 ?
Re1 Al1 2.781(2) 26_556 ?
Re1 Al1 2.781(2) 10_656 ?
Eu1 Au2 3.223(3) 35_655 ?
Eu1 Au2 3.223(3) 11 ?
Eu1 Au2 3.223(3) 27 ?
Eu1 Au2 3.223(3) 3_655 ?
Eu1 Au2 3.223(3) . ?
Eu1 Au2 3.223(3) 33_655 ?
Eu1 Au2 3.223(3) 25_655 ?
Eu1 Au2 3.223(3) 9 ?
Eu1 Al1 3.289(2) . ?
Eu1 Al1 3.289(2) 25_655 ?
Eu1 Al1 3.289(2) 26 ?
Eu1 Al1 3.289(2) 2_655 ?
Au2 Al3 2.532(7) 26 ?
Au2 Au3 2.532(7) 26 ?
Au2 Au3 2.532(7) . ?
Au2 Al2 2.62(3) 27_565 ?
Au2 Al2 2.62(3) 3_655 ?
Au2 Au2 2.756(11) 3_655 ?
Au2 Au2 2.756(11) 27_565 ?
Au2 Al1 2.7663(19) 5 ?
Au2 Al1 2.7663(19) . ?
Au2 Al1 2.7663(19) 6_565 ?
Au2 Al1 2.7663(19) 26 ?
Al2 Al2 2.47(8) 27_565 ?
Al2 Al2 2.47(8) 3_655 ?
Al2 Au2 2.62(3) 27_565 ?
Al2 Au2 2.62(3) 3_655 ?
Al2 Al3 2.70(5) 26 ?
Al2 Au3 2.70(5) 26 ?
Al2 Au3 2.70(5) . ?
Al2 Al1 2.732(7) 5 ?
Al2 Al1 2.732(7) . ?
Al2 Al1 2.732(7) 6_565 ?
Al2 Al1 2.732(7) 26 ?
Au3 Au1 2.498(2) . ?
Au3 Au2 2.532(7) 9 ?
Au3 Au2 2.532(7) 5 ?
Au3 Al2 2.70(5) 9 ?
Au3 Al2 2.70(5) 5 ?
Au3 Al3 2.885(2) 28 ?
Au3 Al3 2.885(2) 27 ?
Au3 Al3 2.885(2) 26 ?
Au3 Au3 2.885(2) 28 ?
Au3 Au3 2.885(2) 27 ?
Al1 Al2 2.732(7) 9 ?
Al1 Al2 2.732(7) 35_655 ?
Al1 Al2 2.732(7) 3_655 ?
Al1 Au2 2.7663(19) 9 ?
Al1 Au2 2.7663(19) 35_655 ?
Al1 Au2 2.7663(19) 3_655 ?
Al1 Al1 2.781(2) 10_656 ?
Al1 Al1 2.781(2) 30_655 ?
Al1 Al1 2.781(2) 9 ?
Au1 Al3 2.498(2) 25 ?
Au1 Au3 2.498(2) 25 ?
Au1 Al3 2.498(2) 28 ?
Au1 Au3 2.498(2) 26 ?
Au1 Au3 2.498(2) 3 ?
Au1 Au3 2.498(2) 27 ?
Au1 Au3 2.498(2) 4 ?
Au1 Au3 2.498(2) 28 ?
Au1 Au3 2.498(2) 2 ?
Au1 Al3 2.498(2) 2 ?
